data_4309794
loop_
_publ_author_name
'Arjun Mendiratta'
'Christopher C. Cummins'

_publ_section_title
;
Heterobimetallic Reductive Cross-Coupling of Benzonitrile with Carbon
Dioxide, Pyridine, and Benzophenone
;
_journal_name_full 'Inorganic Chemistry'
_journal_page_first 7319
_journal_page_last 7321
_journal_paper_doi 10.1021/ic051320s
_journal_volume 44
_journal_year 2005
_chemical_formula_sum 'C98 H137 Mo N7 O2 Ti'
_chemical_formula_weight 1588.99
_chemical_name_systematic
; 
 ? 
;
_space_group_IT_number 14
_symmetry_cell_setting monoclinic
_symmetry_space_group_name_Hall '-P 2yn'
_symmetry_space_group_name_H-M 'P 1 21/n 1'
_atom_sites_solution_hydrogens geom
_atom_sites_solution_primary direct
_atom_sites_solution_secondary difmap
_audit_creation_method SHELXL-97
_cell_angle_alpha 90.00
_cell_angle_beta 111.657(2)
_cell_angle_gamma 90.00
_cell_formula_units_Z 4
_cell_length_a 26.290(3)
_cell_length_b 13.1974(12)
_cell_length_c 28.668(3)
_cell_measurement_temperature 193(2)
_cell_volume 9244.5(17)
_computing_cell_refinement 'Bruker SMART'
_computing_data_collection 'Bruker SMART'
_computing_data_reduction 'Bruker SAINT'
_computing_molecular_graphics 'Bruker SHELXTL'
_computing_publication_material 'Bruker SHELXTL'
_computing_structure_refinement 'SHELXL-97 (Sheldrick, 1997)'
_computing_structure_solution 'SHELXS-97 (Sheldrick, 1990)'
_diffrn_ambient_temperature 193(2)
_diffrn_measured_fraction_theta_full 0.928
_diffrn_measured_fraction_theta_max 0.928
_diffrn_measurement_device_type 'CCD area detector'
_diffrn_measurement_method 'phi and omega scans'
_diffrn_radiation_monochromator graphite
_diffrn_radiation_source 'fine-focus sealed tube'
_diffrn_radiation_type MoK\a
_diffrn_radiation_wavelength 0.71073
_diffrn_reflns_av_R_equivalents 0.0000
_diffrn_reflns_av_sigmaI/netI 0.3488
_diffrn_reflns_limit_h_max 24
_diffrn_reflns_limit_h_min -26
_diffrn_reflns_limit_k_max 13
_diffrn_reflns_limit_k_min 0
_diffrn_reflns_limit_l_max 28
_diffrn_reflns_limit_l_min 0
_diffrn_reflns_number 8998
_diffrn_reflns_theta_full 20.82
_diffrn_reflns_theta_max 20.82
_diffrn_reflns_theta_min 2.03
_exptl_absorpt_coefficient_mu 0.271
_exptl_absorpt_correction_T_max 1
_exptl_absorpt_correction_T_min 0.078483
_exptl_absorpt_correction_type empirical
_exptl_crystal_colour green
_exptl_crystal_density_diffrn 1.142
_exptl_crystal_density_meas 0
_exptl_crystal_density_method 'not measured'
_exptl_crystal_description plate
_exptl_crystal_F_000 3416
_refine_diff_density_max 0.485
_refine_diff_density_min -0.415
_refine_diff_density_rms 0.070
_refine_ls_extinction_method none
_refine_ls_goodness_of_fit_ref 0.859
_refine_ls_hydrogen_treatment mixed
_refine_ls_matrix_type full
_refine_ls_number_parameters 977
_refine_ls_number_reflns 8998
_refine_ls_number_restraints 0
_refine_ls_restrained_S_all 0.859
_refine_ls_R_factor_all 0.2109
_refine_ls_R_factor_gt 0.1022
_refine_ls_shift/su_max 0.029
_refine_ls_shift/su_mean 0.002
_refine_ls_structure_factor_coef Fsqd
_refine_ls_weighting_details 'calc w=1/[\s^2^(Fo^2^)+(0.1000P)^2^+0.0000P] where P=(Fo^2^+2Fc^2^)/3'
_refine_ls_weighting_scheme calc
_refine_ls_wR_factor_gt 0.2247
_refine_ls_wR_factor_ref 0.2942
_reflns_number_gt 4198
_reflns_number_total 8998
_reflns_threshold_expression >2sigma(I)
_cod_data_source_file ic051320ssi20050803_105626.cif
_cod_data_source_block 002206m
_cod_depositor_comments
;
The following automatic conversions were performed:
'_symmetry_cell_setting' value 'Monoclinic' changed to 'monoclinic'
according to '/home/saulius/struct/CIF-dictionaries/cif_core.dic'
dictionary named 'cif_core.dic' version 2.4.1 from 2010-06-29.

Automatic conversion script
Id: cif_fix_enum 1527 2010-12-29 10:47:43Z saulius 
;
_cod_original_cell_volume 9244.5(15)
_cod_database_code 4309794

loop_
_symmetry_equiv_pos_as_xyz
'x, y, z'
'-x+1/2, y+1/2, -z+1/2'
'-x, -y, -z'
'x-1/2, -y-1/2, z-1/2'

loop_
_atom_site_label
_atom_site_type_symbol
_atom_site_fract_x
_atom_site_fract_y
_atom_site_fract_z
_atom_site_U_iso_or_equiv
_atom_site_adp_type
_atom_site_occupancy
_atom_site_symmetry_multiplicity
_atom_site_calc_flag
_atom_site_refinement_flags
_atom_site_disorder_assembly
_atom_site_disorder_group
Mo1 Mo 0.40882(5) 1.76746(8) 0.83458(5) 0.0325(5) Uani 1 1 d . . .
Ti1 Ti 0.79882(10) 2.06562(17) 0.94717(9) 0.0351(7) Uani 1 1 d . . .
O1 O 0.7593(4) 1.9527(7) 0.9475(3) 0.041(2) Uani 1 1 d . . .
N1 N 0.4336(4) 1.6806(8) 0.8951(4) 0.032(3) Uani 1 1 d . . .
C1B C 0.9618(19) 1.785(3) 0.7869(13) 0.22(2) Uani 1 1 d . . .
H1BA H 0.9230 1.7746 0.7686 0.259 Uiso 1 1 calc R . .
H1BB H 0.9791 1.7219 0.7840 0.259 Uiso 1 1 calc R . .
C1D C 0.938(2) 1.716(4) 0.8557(12) 0.22(3) Uani 1 1 d . . .
H1DA H 0.8996 1.7265 0.8372 0.263 Uiso 1 1 calc R . .
H1DB H 0.9469 1.6493 0.8460 0.263 Uiso 1 1 calc R . .
C1A C 0.978(3) 1.856(3) 0.754(4) 0.64(10) Uani 1 1 d . . .
H1AA H 0.9643 1.8312 0.7203 0.965 Uiso 1 1 calc R . .
H1AB H 1.0171 1.8609 0.7661 0.965 Uiso 1 1 calc R . .
H1AC H 0.9627 1.9219 0.7550 0.965 Uiso 1 1 calc R . .
C1E C 0.9441(19) 1.709(3) 0.900(3) 0.31(4) Uani 1 1 d . . .
H1EA H 0.9223 1.6545 0.9041 0.471 Uiso 1 1 calc R . .
H1EB H 0.9328 1.7715 0.9103 0.471 Uiso 1 1 calc R . .
H1EC H 0.9820 1.6969 0.9197 0.471 Uiso 1 1 calc R . .
O2 O 0.9665(8) 1.7873(17) 0.8371(14) 0.175(9) Uani 1 1 d . . .
N2 N 0.4059(4) 1.6959(7) 0.7732(4) 0.033(3) Uani 1 1 d . . .
N3 N 0.3466(5) 1.8602(8) 0.8283(4) 0.040(3) Uani 1 1 d . . .
N4 N 0.8184(5) 2.0538(8) 0.8885(5) 0.043(3) Uani 1 1 d . . .
N5 N 0.7548(4) 2.1845(8) 0.9401(4) 0.031(3) Uani 1 1 d . . .
N6 N 0.8616(5) 2.0733(8) 1.0102(4) 0.038(3) Uani 1 1 d . . .
N7 N 0.4673(5) 1.8476(8) 0.8423(4) 0.040(3) Uani 1 1 d . . .
C11 C 0.4933(6) 1.6640(10) 0.9209(5) 0.038(4) Uani 1 1 d . . .
C12 C 0.5241(7) 1.7249(11) 0.9614(6) 0.049(4) Uani 1 1 d . . .
H12A H 0.5071 1.7784 0.9709 0.059 Uiso 1 1 calc R . .
C13 C 0.5785(7) 1.7080(13) 0.9872(6) 0.055(4) Uani 1 1 d . . .
C14 C 0.6031(7) 1.6298(15) 0.9717(7) 0.064(5) Uani 1 1 d . . .
H14A H 0.6401 1.6177 0.9889 0.077 Uiso 1 1 calc R . .
C15 C 0.5741(8) 1.5681(12) 0.9310(7) 0.055(5) Uani 1 1 d . . .
C16 C 0.5176(7) 1.5871(11) 0.9054(6) 0.054(5) Uani 1 1 d . . .
H16A H 0.4972 1.5470 0.8783 0.065 Uiso 1 1 calc R . .
C17 C 0.4027(6) 1.6170(11) 0.9187(5) 0.041(4) Uani 1 1 d . . .
C18 C 0.4206(7) 1.6369(12) 0.9749(5) 0.059(5) Uani 1 1 d . . .
H18A H 0.4585 1.6191 0.9912 0.089 Uiso 1 1 calc R . .
H18B H 0.3989 1.5968 0.9884 0.089 Uiso 1 1 calc R . .
H18C H 0.4158 1.7074 0.9804 0.089 Uiso 1 1 calc R . .
C19 C 0.4075(7) 1.5044(10) 0.9098(6) 0.052(4) Uani 1 1 d . . .
H19A H 0.4453 1.4848 0.9234 0.079 Uiso 1 1 calc R . .
H19B H 0.3928 1.4909 0.8744 0.079 Uiso 1 1 calc R . .
H19C H 0.3875 1.4665 0.9259 0.079 Uiso 1 1 calc R . .
C21 C 0.4504(6) 1.7142(9) 0.7545(5) 0.039(4) Uani 1 1 d . . .
C22 C 0.4984(6) 1.6563(10) 0.7737(5) 0.039(4) Uani 1 1 d . . .
H22A H 0.5028 1.6075 0.7982 0.047 Uiso 1 1 calc R . .
C23 C 0.5399(7) 1.6747(11) 0.7545(6) 0.048(4) Uani 1 1 d . . .
C24 C 0.5304(7) 1.7426(13) 0.7154(6) 0.059(5) Uani 1 1 d . . .
H24A H 0.5569 1.7502 0.7014 0.071 Uiso 1 1 calc R . .
C25 C 0.4827(8) 1.8003(11) 0.6962(6) 0.053(5) Uani 1 1 d . . .
C26 C 0.4432(6) 1.7824(10) 0.7161(5) 0.046(4) Uani 1 1 d . . .
H26A H 0.4103 1.8178 0.7031 0.056 Uiso 1 1 calc R . .
C27 C 0.3640(6) 1.6209(10) 0.7428(5) 0.040(4) Uani 1 1 d . . .
C28 C 0.3919(7) 1.5224(11) 0.7371(6) 0.062(5) Uani 1 1 d . . .
H28A H 0.4132 1.4961 0.7697 0.094 Uiso 1 1 calc R . .
H28B H 0.4155 1.5357 0.7190 0.094 Uiso 1 1 calc R . .
H28C H 0.3646 1.4737 0.7190 0.094 Uiso 1 1 calc R . .
C29 C 0.3316(7) 1.6601(13) 0.6911(6) 0.067(5) Uani 1 1 d . . .
H29A H 0.3140 1.7224 0.6937 0.100 Uiso 1 1 calc R . .
H29B H 0.3044 1.6111 0.6733 0.100 Uiso 1 1 calc R . .
H29C H 0.3557 1.6717 0.6734 0.100 Uiso 1 1 calc R . .
C31 C 0.3068(7) 1.8684(9) 0.7766(6) 0.041(4) Uani 1 1 d . . .
C32 C 0.3221(6) 1.9222(10) 0.7424(5) 0.038(4) Uani 1 1 d . . .
H32A H 0.3568 1.9510 0.7523 0.045 Uiso 1 1 calc R . .
C33 C 0.2858(7) 1.9331(10) 0.6935(7) 0.048(4) Uani 1 1 d . . .
C34 C 0.2344(8) 1.8896(11) 0.6809(6) 0.054(5) Uani 1 1 d . . .
H34A H 0.2100 1.8966 0.6480 0.065 Uiso 1 1 calc R . .
C35 C 0.2172(6) 1.8373(10) 0.7133(7) 0.050(4) Uani 1 1 d . . .
C36 C 0.2538(6) 1.8286(11) 0.7624(6) 0.045(4) Uani 1 1 d . . .
H36A H 0.2431 1.7961 0.7861 0.054 Uiso 1 1 calc R . .
C37 C 0.3419(6) 1.9381(9) 0.8642(5) 0.038(4) Uani 1 1 d . . .
C38 C 0.2884(6) 1.9286(11) 0.8720(6) 0.050(4) Uani 1 1 d . . .
H38A H 0.2853 1.8616 0.8837 0.074 Uiso 1 1 calc R . .
H38B H 0.2586 1.9407 0.8408 0.074 Uiso 1 1 calc R . .
H38C H 0.2873 1.9775 0.8964 0.074 Uiso 1 1 calc R . .
C39 C 0.3470(6) 2.0441(10) 0.8459(6) 0.048(4) Uani 1 1 d . . .
H39A H 0.3181 2.0556 0.8141 0.071 Uiso 1 1 calc R . .
H39B H 0.3817 2.0509 0.8423 0.071 Uiso 1 1 calc R . .
H39C H 0.3446 2.0928 0.8699 0.071 Uiso 1 1 calc R . .
C41 C 0.7797(6) 1.9867(11) 0.8521(5) 0.037(4) Uani 1 1 d . . .
C42 C 0.7340(6) 2.0249(12) 0.8144(5) 0.044(4) Uani 1 1 d . . .
H42A H 0.7286 2.0946 0.8124 0.053 Uiso 1 1 calc R . .
C43 C 0.6960(7) 1.9633(16) 0.7793(6) 0.060(5) Uani 1 1 d . . .
C44 C 0.7063(8) 1.8591(14) 0.7837(7) 0.064(5) Uani 1 1 d . . .
H44A H 0.6813 1.8157 0.7611 0.077 Uiso 1 1 calc R . .
C45 C 0.7525(7) 1.8173(12) 0.8206(6) 0.046(4) Uani 1 1 d . . .
C46 C 0.7883(7) 1.8820(12) 0.8537(6) 0.055(4) Uani 1 1 d . . .
H46A H 0.8196 1.8556 0.8782 0.065 Uiso 1 1 calc R . .
C47 C 0.8598(6) 2.0956(11) 0.8708(5) 0.044(4) Uani 1 1 d . . .
C48 C 0.8920(6) 2.0113(11) 0.8572(6) 0.052(4) Uani 1 1 d . . .
H48A H 0.9081 1.9674 0.8856 0.078 Uiso 1 1 calc R . .
H48B H 0.9204 2.0408 0.8481 0.078 Uiso 1 1 calc R . .
H48C H 0.8678 1.9729 0.8294 0.078 Uiso 1 1 calc R . .
C49 C 0.8361(7) 2.1643(11) 0.8249(6) 0.053(4) Uani 1 1 d . . .
H49A H 0.8154 2.2178 0.8322 0.079 Uiso 1 1 calc R . .
H49B H 0.8126 2.1254 0.7970 0.079 Uiso 1 1 calc R . .
H49C H 0.8654 2.1929 0.8168 0.079 Uiso 1 1 calc R . .
C51 C 0.7565(6) 2.2642(11) 0.9063(6) 0.043(4) Uani 1 1 d . . .
C52 C 0.7985(7) 2.3333(11) 0.9211(6) 0.043(4) Uani 1 1 d . . .
H52A H 0.8247 2.3299 0.9535 0.051 Uiso 1 1 calc R . .
C53 C 0.8029(8) 2.4094(13) 0.8881(7) 0.062(5) Uani 1 1 d . . .
C54 C 0.7648(8) 2.4135(12) 0.8412(7) 0.053(5) Uani 1 1 d . . .
H54A H 0.7676 2.4633 0.8193 0.064 Uiso 1 1 calc R . .
C55 C 0.7226(8) 2.3469(14) 0.8252(6) 0.062(5) Uani 1 1 d . . .
C56 C 0.7175(6) 2.2729(11) 0.8570(5) 0.041(4) Uani 1 1 d . . .
H56A H 0.6882 2.2281 0.8459 0.049 Uiso 1 1 calc R . .
C57 C 0.7159(6) 2.2069(10) 0.9676(5) 0.036(4) Uani 1 1 d . . .
C58 C 0.7154(7) 2.1183(11) 0.9996(5) 0.049(4) Uani 1 1 d . . .
H58A H 0.7016 2.0600 0.9787 0.074 Uiso 1 1 calc R . .
H58B H 0.6923 2.1329 1.0180 0.074 Uiso 1 1 calc R . .
H58C H 0.7519 2.1050 1.0226 0.074 Uiso 1 1 calc R . .
C59 C 0.7372(7) 2.3031(10) 0.9999(6) 0.053(5) Uani 1 1 d . . .
H59A H 0.7738 2.2914 1.0232 0.080 Uiso 1 1 calc R . .
H59B H 0.7139 2.3183 1.0181 0.080 Uiso 1 1 calc R . .
H59C H 0.7371 2.3591 0.9785 0.080 Uiso 1 1 calc R . .
C61 C 0.8700(6) 2.1588(10) 1.0431(6) 0.040(4) Uani 1 1 d . . .
C62 C 0.8531(6) 2.1591(12) 1.0843(6) 0.049(4) Uani 1 1 d . . .
H62A H 0.8354 2.1025 1.0905 0.059 Uiso 1 1 calc R . .
C63 C 0.8623(7) 2.2427(12) 1.1160(5) 0.052(4) Uani 1 1 d . . .
C64 C 0.8841(6) 2.3281(12) 1.1054(6) 0.048(4) Uani 1 1 d . . .
H64A H 0.8871 2.3855 1.1250 0.058 Uiso 1 1 calc R . .
C65 C 0.9028(7) 2.3320(12) 1.0643(6) 0.051(4) Uani 1 1 d . . .
C66 C 0.8955(6) 2.2465(11) 1.0350(6) 0.044(4) Uani 1 1 d . . .
H66A H 0.9081 2.2470 1.0087 0.053 Uiso 1 1 calc R . .
C67 C 0.9018(6) 1.9887(11) 1.0318(6) 0.048(4) Uani 1 1 d . . .
C68 C 0.8924(7) 1.9068(12) 0.9922(6) 0.062(5) Uani 1 1 d . . .
H68A H 0.8956 1.9356 0.9627 0.094 Uiso 1 1 calc R . .
H68B H 0.8565 1.8787 0.9840 0.094 Uiso 1 1 calc R . .
H68C H 0.9192 1.8542 1.0051 0.094 Uiso 1 1 calc R . .
C69 C 0.8961(7) 1.9395(11) 1.0781(6) 0.064(5) Uani 1 1 d . . .
H69A H 0.8596 1.9136 1.0694 0.096 Uiso 1 1 calc R . .
H69B H 0.9032 1.9890 1.1042 0.096 Uiso 1 1 calc R . .
H69C H 0.9219 1.8849 1.0896 0.096 Uiso 1 1 calc R . .
C71 C 0.7877(9) 1.7027(16) 1.0514(7) 0.082(6) Uani 1 1 d . . .
H71A H 0.7992 1.7074 1.0861 0.099 Uiso 1 1 calc R . .
C72 C 0.7919(8) 1.6150(16) 1.0299(9) 0.079(6) Uani 1 1 d . . .
H72A H 0.8063 1.5587 1.0499 0.095 Uiso 1 1 calc R . .
C73 C 0.7756(8) 1.6068(13) 0.9800(9) 0.074(6) Uani 1 1 d . . .
H73A H 0.7785 1.5451 0.9656 0.089 Uiso 1 1 calc R . .
C74 C 0.7543(7) 1.6908(12) 0.9499(7) 0.065(5) Uani 1 1 d . . .
H74A H 0.7435 1.6853 0.9153 0.078 Uiso 1 1 calc R . .
C75 C 0.7661(8) 1.7875(14) 1.0213(6) 0.072(5) Uani 1 1 d . . .
H75A H 0.7636 1.8485 1.0366 0.087 Uiso 1 1 calc R . .
C76 C 0.7490(5) 1.7834(11) 0.9714(5) 0.036(4) Uani 1 1 d . . .
C81 C 0.7248(7) 1.8729(10) 0.9399(6) 0.042(4) Uani 1 1 d . . .
C82 C 0.6732(6) 1.8785(10) 0.9068(5) 0.034(3) Uani 1 1 d . . .
C83 C 0.6493(6) 1.9681(10) 0.8768(5) 0.038(4) Uani 1 1 d . . .
H83A H 0.6711 2.0248 0.8793 0.046 Uiso 1 1 calc R . .
C84 C 0.5965(6) 1.9709(10) 0.8454(5) 0.042(4) Uani 1 1 d . . .
H84A H 0.5837 2.0302 0.8273 0.051 Uiso 1 1 calc R . .
C85 C 0.5569(6) 1.8853(10) 0.8378(6) 0.041(4) Uani 1 1 d . . .
H85A H 0.5460 1.8637 0.8027 0.049 Uiso 1 1 calc R . .
C86 C 0.5838(7) 1.7966(9) 0.8698(6) 0.042(4) Uani 1 1 d . . .
H86A H 0.5631 1.7383 0.8674 0.050 Uiso 1 1 calc R . .
C87 C 0.6356(6) 1.7959(10) 0.9014(6) 0.044(4) Uani 1 1 d . . .
H87A H 0.6484 1.7387 0.9213 0.053 Uiso 1 1 calc R . .
C91 C 0.5050(6) 1.9182(10) 0.8456(5) 0.036(4) Uani 1 1 d . . .
C92 C 0.4949(6) 2.0266(10) 0.8534(6) 0.039(4) Uiso 1 1 d . . .
C93 C 0.4735(6) 2.0926(11) 0.8125(6) 0.048(4) Uani 1 1 d . . .
C94 C 0.4659(7) 2.1934(12) 0.8212(9) 0.068(5) Uani 1 1 d . . .
H94A H 0.4512 2.2361 0.7937 0.082 Uiso 1 1 calc R . .
C95 C 0.4784(9) 2.2321(18) 0.8662(12) 0.098(7) Uani 1 1 d . . .
H95A H 0.4708 2.2996 0.8703 0.117 Uiso 1 1 calc R . .
C96 C 0.5038(8) 2.1686(17) 0.9089(8) 0.074(6) Uani 1 1 d . . .
H96A H 0.5151 2.1951 0.9412 0.089 Uiso 1 1 calc R . .
C97 C 0.5115(6) 2.0640(12) 0.9011(6) 0.049(4) Uani 1 1 d . . .
C110 C 0.3409(6) 1.6466(10) 0.8962(5) 0.050(4) Uani 1 1 d . . .
H11A H 0.3269 1.6355 0.8606 0.075 Uiso 1 1 calc R . .
H11B H 0.3369 1.7168 0.9029 0.075 Uiso 1 1 calc R . .
H11C H 0.3209 1.6057 0.9112 0.075 Uiso 1 1 calc R . .
C131 C 0.6111(7) 1.7755(14) 1.0309(7) 0.083(6) Uani 1 1 d . . .
H13A H 0.5875 1.8267 1.0357 0.124 Uiso 1 1 calc R . .
H13B H 0.6403 1.8073 1.0239 0.124 Uiso 1 1 calc R . .
H13C H 0.6261 1.7354 1.0608 0.124 Uiso 1 1 calc R . .
C151 C 0.6014(8) 1.4841(13) 0.9131(7) 0.080(6) Uani 1 1 d . . .
H15A H 0.5747 1.4504 0.8850 0.120 Uiso 1 1 calc R . .
H15B H 0.6173 1.4364 0.9398 0.120 Uiso 1 1 calc R . .
H15C H 0.6295 1.5121 0.9032 0.120 Uiso 1 1 calc R . .
C210 C 0.3256(6) 1.5979(10) 0.7694(6) 0.046(4) Uani 1 1 d . . .
H21A H 0.3075 1.6590 0.7729 0.069 Uiso 1 1 calc R . .
H21B H 0.3459 1.5705 0.8020 0.069 Uiso 1 1 calc R . .
H21C H 0.2987 1.5494 0.7502 0.069 Uiso 1 1 calc R . .
C231 C 0.5938(7) 1.6190(12) 0.7768(8) 0.073(6) Uani 1 1 d . . .
H23A H 0.6177 1.6396 0.7600 0.110 Uiso 1 1 calc R . .
H23B H 0.5874 1.5473 0.7726 0.110 Uiso 1 1 calc R . .
H23C H 0.6105 1.6345 0.8119 0.110 Uiso 1 1 calc R . .
C251 C 0.4734(9) 1.8770(14) 0.6553(7) 0.090(6) Uani 1 1 d . . .
H25A H 0.5051 1.8803 0.6463 0.135 Uiso 1 1 calc R . .
H25B H 0.4670 1.9422 0.6669 0.135 Uiso 1 1 calc R . .
H25C H 0.4421 1.8576 0.6265 0.135 Uiso 1 1 calc R . .
C311 C 0.3887(7) 1.9236(11) 0.9146(6) 0.057(4) Uani 1 1 d . . .
H31A H 0.3863 1.8572 0.9274 0.086 Uiso 1 1 calc R . .
H31B H 0.3861 1.9738 0.9379 0.086 Uiso 1 1 calc R . .
H31C H 0.4230 1.9306 0.9104 0.086 Uiso 1 1 calc R . .
C331 C 0.3020(8) 1.9853(11) 0.6546(6) 0.068(5) Uani 1 1 d . . .
H33A H 0.3387 2.0106 0.6700 0.103 Uiso 1 1 calc R . .
H33B H 0.2775 2.0407 0.6405 0.103 Uiso 1 1 calc R . .
H33C H 0.3003 1.9381 0.6286 0.103 Uiso 1 1 calc R . .
C351 C 0.1617(7) 1.7955(12) 0.7012(6) 0.062(5) Uani 1 1 d . . .
H35A H 0.1406 1.8057 0.6662 0.093 Uiso 1 1 calc R . .
H35B H 0.1442 1.8293 0.7209 0.093 Uiso 1 1 calc R . .
H35C H 0.1641 1.7243 0.7085 0.093 Uiso 1 1 calc R . .
C410 C 0.9011(6) 2.1580(12) 0.9144(6) 0.059(5) Uani 1 1 d . . .
H41A H 0.8821 2.2115 0.9238 0.089 Uiso 1 1 calc R . .
H41B H 0.9285 2.1866 0.9036 0.089 Uiso 1 1 calc R . .
H41C H 0.9183 2.1145 0.9427 0.089 Uiso 1 1 calc R . .
C431 C 0.6457(7) 2.0037(15) 0.7410(6) 0.078(6) Uani 1 1 d . . .
H43A H 0.6453 2.0761 0.7437 0.116 Uiso 1 1 calc R . .
H43B H 0.6144 1.9759 0.7461 0.116 Uiso 1 1 calc R . .
H43C H 0.6446 1.9852 0.7082 0.116 Uiso 1 1 calc R . .
C451 C 0.7619(8) 1.7060(12) 0.8213(7) 0.073(5) Uani 1 1 d . . .
H45A H 0.7322 1.6745 0.7948 0.109 Uiso 1 1 calc R . .
H45B H 0.7640 1.6788 0.8530 0.109 Uiso 1 1 calc R . .
H45C H 0.7956 1.6928 0.8165 0.109 Uiso 1 1 calc R . .
C510 C 0.6573(6) 2.2286(11) 0.9305(5) 0.049(4) Uani 1 1 d . . .
H51A H 0.6433 2.1700 0.9098 0.073 Uiso 1 1 calc R . .
H51B H 0.6578 2.2852 0.9096 0.073 Uiso 1 1 calc R . .
H51C H 0.6342 2.2440 0.9488 0.073 Uiso 1 1 calc R . .
C531 C 0.6783(8) 2.3540(14) 0.7715(7) 0.086(6) Uani 1 1 d . . .
H53A H 0.6877 2.4073 0.7534 0.128 Uiso 1 1 calc R . .
H53B H 0.6435 2.3683 0.7737 0.128 Uiso 1 1 calc R . .
H53C H 0.6764 2.2908 0.7544 0.128 Uiso 1 1 calc R . .
C551 C 0.8544(9) 2.4791(13) 0.9046(8) 0.094(7) Uani 1 1 d . . .
H55A H 0.8515 2.5261 0.8781 0.141 Uiso 1 1 calc R . .
H55B H 0.8866 2.4384 0.9115 0.141 Uiso 1 1 calc R . .
H55C H 0.8569 2.5158 0.9342 0.141 Uiso 1 1 calc R . .
C610 C 0.9615(6) 2.0278(11) 1.0490(6) 0.061(5) Uani 1 1 d . . .
H61A H 0.9672 2.0598 1.0213 0.092 Uiso 1 1 calc R . .
H61B H 0.9863 1.9719 1.0608 0.092 Uiso 1 1 calc R . .
H61C H 0.9679 2.0759 1.0757 0.092 Uiso 1 1 calc R . .
C631 C 0.8426(8) 2.2363(13) 1.1601(6) 0.077(6) Uani 1 1 d . . .
H63A H 0.8515 2.2982 1.1790 0.115 Uiso 1 1 calc R . .
H63B H 0.8604 2.1806 1.1814 0.115 Uiso 1 1 calc R . .
H63C H 0.8037 2.2262 1.1474 0.115 Uiso 1 1 calc R . .
C651 C 0.9286(9) 2.4245(12) 1.0531(6) 0.078(6) Uani 1 1 d . . .
H65A H 0.9375 2.4129 1.0239 0.117 Uiso 1 1 calc R . .
H65B H 0.9613 2.4400 1.0812 0.117 Uiso 1 1 calc R . .
H65C H 0.9035 2.4803 1.0469 0.117 Uiso 1 1 calc R . .
C931 C 0.4601(6) 2.0527(11) 0.7595(6) 0.056(4) Uani 1 1 d . . .
H93A H 0.4466 2.1071 0.7359 0.083 Uiso 1 1 calc R . .
H93B H 0.4328 2.0007 0.7526 0.083 Uiso 1 1 calc R . .
H93C H 0.4926 2.0251 0.7566 0.083 Uiso 1 1 calc R . .
C971 C 0.5416(7) 1.9992(13) 0.9458(6) 0.065(5) Uani 1 1 d . . .
H97A H 0.5437 1.9309 0.9350 0.097 Uiso 1 1 calc R . .
H97B H 0.5226 1.9998 0.9686 0.097 Uiso 1 1 calc R . .
H97C H 0.5780 2.0253 0.9624 0.097 Uiso 1 1 calc R . .

loop_
_atom_site_aniso_label
_atom_site_aniso_U_11
_atom_site_aniso_U_22
_atom_site_aniso_U_33
_atom_site_aniso_U_23
_atom_site_aniso_U_13
_atom_site_aniso_U_12
Mo1 0.0311(8) 0.0315(7) 0.0303(8) 0.0002(6) 0.0059(6) -0.0032(6)
Ti1 0.0321(16) 0.0367(15) 0.0311(16) 0.0023(12) 0.0056(13) 0.0025(12)
O1 0.036(6) 0.041(6) 0.033(6) 0.005(5) -0.001(5) 0.011(5)
N1 0.013(6) 0.051(7) 0.026(7) 0.007(6) -0.001(5) 0.002(5)
C1B 0.28(5) 0.24(4) 0.10(2) -0.08(3) 0.04(3) 0.12(4)
C1D 0.30(6) 0.19(4) 0.06(2) 0.03(2) -0.06(3) -0.04(4)
C1A 0.55(11) 0.27(5) 1.5(3) 0.48(11) 0.87(17) 0.26(6)
C1E 0.14(4) 0.17(4) 0.49(11) 0.08(6) -0.05(6) 0.00(3)
O2 0.111(16) 0.137(17) 0.24(3) -0.027(19) 0.021(18) -0.001(12)
N2 0.021(7) 0.029(6) 0.035(7) -0.001(5) -0.006(6) -0.005(5)
N3 0.046(8) 0.047(7) 0.028(8) -0.013(6) 0.014(7) -0.012(6)
N4 0.039(8) 0.037(7) 0.061(9) -0.008(7) 0.026(7) -0.006(6)
N5 0.042(8) 0.037(6) 0.009(6) -0.007(5) 0.003(6) -0.008(6)
N6 0.035(8) 0.029(7) 0.045(8) 0.001(6) 0.010(6) 0.008(6)
N7 0.052(9) 0.044(7) 0.024(7) 0.009(6) 0.015(6) 0.012(7)
C11 0.050(11) 0.029(8) 0.036(10) 0.018(8) 0.018(9) 0.008(8)
C12 0.058(12) 0.040(9) 0.045(11) 0.000(9) 0.015(10) -0.013(9)
C13 0.037(11) 0.080(13) 0.044(11) 0.011(10) 0.011(10) 0.014(10)
C14 0.046(12) 0.097(14) 0.041(12) 0.038(11) 0.007(10) 0.020(11)
C15 0.059(13) 0.058(11) 0.055(12) 0.018(10) 0.032(11) 0.027(10)
C16 0.053(13) 0.040(10) 0.080(13) 0.041(9) 0.038(11) 0.023(9)
C17 0.033(10) 0.056(10) 0.031(9) -0.005(8) 0.009(8) -0.012(8)
C18 0.066(12) 0.077(11) 0.032(10) -0.004(9) 0.015(9) -0.028(9)
C19 0.063(12) 0.037(9) 0.057(11) 0.004(8) 0.021(10) 0.001(8)
C21 0.064(12) 0.024(8) 0.021(9) 0.019(7) 0.007(8) 0.001(8)
C22 0.040(10) 0.040(9) 0.027(9) 0.005(7) 0.000(8) 0.006(8)
C23 0.060(12) 0.046(9) 0.040(10) -0.007(9) 0.022(10) -0.010(9)
C24 0.048(11) 0.084(12) 0.063(12) 0.006(11) 0.040(10) 0.020(10)
C25 0.074(14) 0.052(10) 0.053(11) 0.014(9) 0.047(11) -0.001(9)
C26 0.048(11) 0.038(9) 0.033(9) -0.003(8) -0.009(8) 0.003(8)
C27 0.037(10) 0.046(9) 0.033(10) -0.005(8) 0.006(8) 0.006(8)
C28 0.054(12) 0.059(11) 0.066(12) -0.026(9) 0.013(10) -0.015(9)
C29 0.060(12) 0.075(12) 0.063(13) -0.015(10) 0.020(11) -0.018(10)
C31 0.060(12) 0.019(8) 0.053(12) -0.002(8) 0.029(10) 0.010(8)
C32 0.030(9) 0.046(9) 0.024(9) 0.007(8) -0.006(8) 0.009(7)
C33 0.047(12) 0.025(8) 0.081(15) -0.007(9) 0.033(11) -0.003(8)
C34 0.082(15) 0.047(10) 0.023(9) 0.000(8) 0.005(10) 0.023(10)
C35 0.041(11) 0.029(9) 0.062(13) 0.000(9) -0.001(11) -0.009(8)
C36 0.021(9) 0.052(9) 0.061(13) 0.002(9) 0.013(9) 0.001(8)
C37 0.031(9) 0.032(9) 0.046(10) -0.004(8) 0.006(8) -0.003(7)
C38 0.032(10) 0.072(11) 0.044(10) -0.010(8) 0.014(8) -0.005(8)
C39 0.049(11) 0.044(10) 0.052(11) -0.013(8) 0.021(9) -0.006(8)
C41 0.029(9) 0.044(10) 0.025(9) -0.007(8) -0.006(8) -0.009(8)
C42 0.038(11) 0.063(10) 0.030(10) -0.006(9) 0.011(9) 0.009(9)
C43 0.044(12) 0.100(15) 0.031(11) 0.013(11) 0.007(10) -0.005(11)
C44 0.075(15) 0.070(14) 0.049(12) -0.020(10) 0.027(12) -0.030(11)
C45 0.043(10) 0.058(11) 0.027(10) -0.018(9) 0.002(9) -0.006(9)
C46 0.076(13) 0.055(11) 0.025(10) -0.004(9) 0.010(10) 0.003(10)
C47 0.039(10) 0.047(9) 0.036(10) -0.009(8) 0.002(8) -0.006(8)
C48 0.046(10) 0.062(10) 0.039(10) -0.013(8) 0.005(8) 0.015(8)
C49 0.062(12) 0.057(10) 0.045(11) 0.014(9) 0.026(9) 0.009(9)
C51 0.040(10) 0.055(10) 0.044(11) 0.016(9) 0.027(9) 0.026(9)
C52 0.049(11) 0.042(9) 0.044(10) 0.012(9) 0.025(9) 0.000(9)
C53 0.069(14) 0.071(12) 0.044(12) -0.005(10) 0.018(12) -0.018(10)
C54 0.077(14) 0.038(10) 0.054(14) -0.012(9) 0.035(12) -0.010(10)
C55 0.078(15) 0.067(13) 0.029(11) 0.013(10) 0.004(10) 0.051(12)
C56 0.049(10) 0.040(9) 0.028(10) -0.003(8) 0.007(9) 0.004(8)
C57 0.029(9) 0.051(9) 0.026(9) -0.017(7) 0.008(7) -0.010(7)
C58 0.056(11) 0.063(10) 0.038(9) 0.013(8) 0.028(9) 0.002(8)
C59 0.053(11) 0.039(9) 0.080(13) -0.023(8) 0.039(10) -0.022(8)
C61 0.023(9) 0.040(10) 0.046(11) 0.001(8) 0.000(8) -0.005(7)
C62 0.046(11) 0.059(11) 0.039(11) 0.014(9) 0.012(9) 0.003(8)
C63 0.087(13) 0.047(10) 0.014(9) 0.005(8) 0.010(9) 0.027(10)
C64 0.049(11) 0.039(10) 0.046(11) -0.004(8) 0.004(9) -0.005(8)
C65 0.058(12) 0.048(11) 0.023(10) 0.005(8) -0.015(9) -0.016(9)
C66 0.030(9) 0.051(10) 0.035(9) -0.003(8) -0.007(7) -0.006(8)
C67 0.043(11) 0.048(10) 0.044(10) -0.007(9) 0.006(9) -0.008(8)
C68 0.062(12) 0.059(10) 0.049(11) 0.009(9) 0.000(9) 0.019(9)
C69 0.067(13) 0.062(11) 0.052(11) 0.020(9) 0.009(10) 0.018(9)
C71 0.109(18) 0.076(14) 0.033(12) 0.010(12) -0.008(11) 0.002(12)
C72 0.086(16) 0.084(16) 0.056(15) 0.037(13) 0.014(12) 0.035(12)
C73 0.078(15) 0.055(12) 0.096(18) 0.029(12) 0.041(14) 0.014(10)
C74 0.088(15) 0.049(11) 0.088(15) -0.002(11) 0.068(13) 0.003(10)
C75 0.080(14) 0.078(13) 0.030(12) -0.001(10) -0.013(10) -0.009(11)
C76 0.022(8) 0.044(10) 0.024(10) 0.013(8) -0.013(7) 0.007(7)
C81 0.053(12) 0.035(9) 0.040(10) -0.008(8) 0.020(10) -0.013(9)
C82 0.017(9) 0.040(9) 0.035(9) 0.009(8) -0.004(8) -0.012(8)
C83 0.044(11) 0.041(9) 0.028(9) 0.002(7) 0.011(9) -0.013(8)
C84 0.048(12) 0.039(9) 0.033(9) 0.022(7) 0.007(9) 0.010(8)
C85 0.046(10) 0.035(9) 0.042(10) 0.002(8) 0.018(8) -0.003(8)
C86 0.057(12) 0.023(8) 0.047(10) -0.007(7) 0.022(10) -0.008(8)
C87 0.029(10) 0.044(10) 0.043(10) 0.009(8) -0.007(8) -0.003(8)
C91 0.031(9) 0.037(9) 0.034(9) -0.009(7) 0.008(7) -0.008(8)
C93 0.035(10) 0.047(11) 0.045(11) -0.006(8) -0.004(8) -0.004(8)
C94 0.058(13) 0.030(11) 0.094(18) 0.013(10) 0.000(12) 0.001(8)
C95 0.053(14) 0.095(17) 0.13(2) -0.020(19) 0.016(15) 0.000(13)
C96 0.058(13) 0.111(17) 0.055(13) -0.046(13) 0.023(11) -0.008(12)
C97 0.033(10) 0.061(11) 0.039(11) -0.014(9) -0.001(8) -0.004(8)
C110 0.061(12) 0.056(10) 0.033(9) -0.006(8) 0.018(9) -0.008(8)
C131 0.052(12) 0.110(15) 0.055(12) 0.020(12) -0.017(10) -0.029(11)
C151 0.085(15) 0.071(12) 0.096(16) 0.039(11) 0.047(13) 0.037(11)
C210 0.037(10) 0.049(9) 0.049(10) -0.001(8) 0.012(9) -0.015(8)
C231 0.059(13) 0.063(11) 0.118(17) 0.004(11) 0.056(13) 0.016(10)
C251 0.098(17) 0.106(15) 0.076(14) 0.004(13) 0.043(13) -0.030(12)
C311 0.061(12) 0.048(10) 0.055(11) -0.010(8) 0.011(10) -0.012(8)
C331 0.109(16) 0.049(10) 0.044(11) 0.003(9) 0.024(11) -0.006(10)
C351 0.047(11) 0.070(11) 0.058(12) -0.005(9) 0.007(9) 0.000(9)
C410 0.049(11) 0.066(11) 0.059(12) -0.007(9) 0.014(9) 0.000(9)
C431 0.062(14) 0.113(15) 0.056(12) 0.002(11) 0.021(11) 0.011(12)
C451 0.081(14) 0.069(13) 0.075(14) -0.026(10) 0.036(12) 0.000(10)
C510 0.041(10) 0.059(9) 0.037(9) -0.015(8) 0.004(8) 0.028(8)
C531 0.093(16) 0.096(14) 0.075(15) 0.032(12) 0.040(13) 0.047(12)
C551 0.13(2) 0.056(11) 0.118(18) 0.008(12) 0.066(16) -0.004(12)
C610 0.033(10) 0.058(10) 0.074(12) 0.007(9) -0.003(9) 0.025(8)
C631 0.100(16) 0.082(12) 0.049(12) -0.031(10) 0.028(11) -0.009(11)
C651 0.115(17) 0.066(12) 0.050(12) -0.022(10) 0.026(12) -0.021(11)
C931 0.021(9) 0.058(10) 0.071(13) 0.021(9) -0.004(8) 0.009(7)
C971 0.064(12) 0.076(12) 0.043(11) -0.002(10) 0.005(10) -0.010(10)

loop_
_atom_type_symbol
_atom_type_description
_atom_type_scat_dispersion_real
_atom_type_scat_dispersion_imag
_atom_type_scat_source
C C 0.0033 0.0016 'International Tables Vol C Tables 4.2.6.8 and 6.1.1.4'
H H 0.0000 0.0000 'International Tables Vol C Tables 4.2.6.8 and 6.1.1.4'
N N 0.0061 0.0033 'International Tables Vol C Tables 4.2.6.8 and 6.1.1.4'
O O 0.0106 0.0060 'International Tables Vol C Tables 4.2.6.8 and 6.1.1.4'
Ti Ti 0.2776 0.4457 'International Tables Vol C Tables 4.2.6.8 and 6.1.1.4'
Mo Mo -1.6832 0.6857 'International Tables Vol C Tables 4.2.6.8 and 6.1.1.4'

loop_
_geom_angle_atom_site_label_1
_geom_angle_atom_site_label_2
_geom_angle_atom_site_label_3
_geom_angle
_geom_angle_site_symmetry_1
_geom_angle_site_symmetry_3
_geom_angle_publ_flag
N7 Mo1 N2 98.0(4) . . ?
N7 Mo1 N1 104.0(5) . . ?
N2 Mo1 N1 113.4(4) . . ?
N7 Mo1 N3 106.5(4) . . ?
N2 Mo1 N3 116.9(4) . . ?
N1 Mo1 N3 115.3(4) . . ?
O1 Ti1 N5 110.3(4) . . ?
O1 Ti1 N4 105.9(4) . . ?
N5 Ti1 N4 108.6(5) . . ?
O1 Ti1 N6 109.1(4) . . ?
N5 Ti1 N6 109.1(4) . . ?
N4 Ti1 N6 113.8(5) . . ?
C81 O1 Ti1 170.6(9) . . ?
C11 N1 C17 110.1(10) . . ?
C11 N1 Mo1 117.9(7) . . ?
C17 N1 Mo1 131.7(8) . . ?
O2 C1B C1A 134(5) . . ?
C1E C1D O2 123(6) . . ?
C1B O2 C1D 121(3) . . ?
C21 N2 C27 114.1(10) . . ?
C21 N2 Mo1 118.0(8) . . ?
C27 N2 Mo1 127.8(8) . . ?
C31 N3 C37 115.9(10) . . ?
C31 N3 Mo1 112.8(8) . . ?
C37 N3 Mo1 129.3(9) . . ?
C41 N4 C47 113.1(10) . . ?
C41 N4 Ti1 109.2(8) . . ?
C47 N4 Ti1 137.6(9) . . ?
C51 N5 C57 113.4(9) . . ?
C51 N5 Ti1 120.0(7) . . ?
C57 N5 Ti1 126.6(8) . . ?
C61 N6 C67 113.5(11) . . ?
C61 N6 Ti1 121.5(8) . . ?
C67 N6 Ti1 124.7(8) . . ?
C91 N7 Mo1 171.2(10) . . ?
C16 C11 C12 120.1(16) . . ?
C16 C11 N1 119.1(14) . . ?
C12 C11 N1 120.7(13) . . ?
C13 C12 C11 121.8(15) . . ?
C12 C13 C14 118.0(17) . . ?
C12 C13 C131 120.8(16) . . ?
C14 C13 C131 121.2(17) . . ?
C13 C14 C15 122.1(16) . . ?
C14 C15 C16 118.3(14) . . ?
C14 C15 C151 122.1(18) . . ?
C16 C15 C151 119.6(18) . . ?
C11 C16 C15 119.6(17) . . ?
N1 C17 C19 112.4(11) . . ?
N1 C17 C18 112.0(11) . . ?
C19 C17 C18 109.5(13) . . ?
N1 C17 C110 109.2(11) . . ?
C19 C17 C110 108.3(12) . . ?
C18 C17 C110 105.2(11) . . ?
C26 C21 C22 120.3(13) . . ?
C26 C21 N2 120.2(13) . . ?
C22 C21 N2 119.3(11) . . ?
C21 C22 C23 117.9(13) . . ?
C24 C23 C22 119.4(14) . . ?
C24 C23 C231 121.3(13) . . ?
C22 C23 C231 119.3(14) . . ?
C23 C24 C25 122.8(13) . . ?
C26 C25 C24 116.6(13) . . ?
C26 C25 C251 120.5(16) . . ?
C24 C25 C251 122.8(14) . . ?
C25 C26 C21 122.7(14) . . ?
N2 C27 C29 111.9(12) . . ?
N2 C27 C210 109.0(11) . . ?
C29 C27 C210 109.1(12) . . ?
N2 C27 C28 110.1(12) . . ?
C29 C27 C28 107.9(12) . . ?
C210 C27 C28 108.7(12) . . ?
C32 C31 C36 120.3(15) . . ?
C32 C31 N3 118.0(14) . . ?
C36 C31 N3 121.6(13) . . ?
C33 C32 C31 119.9(15) . . ?
C32 C33 C34 117.6(14) . . ?
C32 C33 C331 121.4(15) . . ?
C34 C33 C331 120.9(17) . . ?
C35 C34 C33 124.7(15) . . ?
C34 C35 C36 117.0(15) . . ?
C34 C35 C351 125.3(17) . . ?
C36 C35 C351 117.7(15) . . ?
C35 C36 C31 120.4(14) . . ?
N3 C37 C38 111.3(11) . . ?
N3 C37 C39 111.0(11) . . ?
C38 C37 C39 109.5(11) . . ?
N3 C37 C311 108.9(11) . . ?
C38 C37 C311 108.5(12) . . ?
C39 C37 C311 107.4(12) . . ?
C42 C41 C46 117.9(14) . . ?
C42 C41 N4 121.0(13) . . ?
C46 C41 N4 121.1(14) . . ?
C41 C42 C43 122.7(15) . . ?
C42 C43 C44 116.5(16) . . ?
C42 C43 C431 122.5(18) . . ?
C44 C43 C431 120.9(18) . . ?
C45 C44 C43 122.8(16) . . ?
C46 C45 C44 117.6(15) . . ?
C46 C45 C451 122.7(17) . . ?
C44 C45 C451 119.6(16) . . ?
C45 C46 C41 122.4(16) . . ?
N4 C47 C49 113.7(12) . . ?
N4 C47 C48 111.4(11) . . ?
C49 C47 C48 107.5(11) . . ?
N4 C47 C410 107.9(11) . . ?
C49 C47 C410 108.6(12) . . ?
C48 C47 C410 107.5(13) . . ?
C52 C51 C56 117.4(13) . . ?
C52 C51 N5 119.8(14) . . ?
C56 C51 N5 122.7(15) . . ?
C51 C52 C53 121.3(15) . . ?
C54 C53 C52 118.9(16) . . ?
C54 C53 C551 121.3(16) . . ?
C52 C53 C551 119.5(17) . . ?
C53 C54 C55 121.7(15) . . ?
C54 C55 C56 120.2(16) . . ?
C54 C55 C531 121.2(17) . . ?
C56 C55 C531 118.6(19) . . ?
C55 C56 C51 120.6(15) . . ?
C58 C57 N5 108.9(10) . . ?
C58 C57 C510 109.7(12) . . ?
N5 C57 C510 111.5(10) . . ?
C58 C57 C59 111.0(11) . . ?
N5 C57 C59 107.7(10) . . ?
C510 C57 C59 108.1(11) . . ?
C66 C61 C62 117.1(13) . . ?
C66 C61 N6 120.6(13) . . ?
C62 C61 N6 122.3(12) . . ?
C63 C62 C61 121.2(13) . . ?
C64 C63 C62 119.9(13) . . ?
C64 C63 C631 122.2(14) . . ?
C62 C63 C631 117.6(15) . . ?
C63 C64 C65 121.3(13) . . ?
C66 C65 C64 117.2(13) . . ?
C66 C65 C651 121.0(14) . . ?
C64 C65 C651 121.8(14) . . ?
C65 C66 C61 123.0(14) . . ?
N6 C67 C68 108.9(12) . . ?
N6 C67 C69 113.1(12) . . ?
C68 C67 C69 107.6(12) . . ?
N6 C67 C610 111.0(11) . . ?
C68 C67 C610 110.0(12) . . ?
C69 C67 C610 106.1(13) . . ?
C72 C71 C75 119.5(17) . . ?
C71 C72 C73 121.1(17) . . ?
C72 C73 C74 119.8(18) . . ?
C73 C74 C76 120.4(17) . . ?
C76 C75 C71 121.8(17) . . ?
C75 C76 C74 117.3(15) . . ?
C75 C76 C81 121.3(14) . . ?
C74 C76 C81 121.3(13) . . ?
C82 C81 O1 121.0(13) . . ?
C82 C81 C76 124.8(13) . . ?
O1 C81 C76 114.2(13) . . ?
C81 C82 C87 120.6(13) . . ?
C81 C82 C83 124.3(12) . . ?
C87 C82 C83 114.9(13) . . ?
C84 C83 C82 121.9(12) . . ?
C83 C84 C85 124.5(13) . . ?
C86 C85 C84 110.8(13) . . ?
C86 C85 C91 112.3(11) . . ?
C84 C85 C91 112.1(11) . . ?
C87 C86 C85 123.9(13) . . ?
C86 C87 C82 123.9(13) . . ?
N7 C91 C92 120.9(12) . . ?
N7 C91 C85 118.0(11) . . ?
C92 C91 C85 121.0(12) . . ?
C97 C92 C93 119.7(14) . . ?
C97 C92 C91 119.3(14) . . ?
C93 C92 C91 120.6(13) . . ?
C94 C93 C92 119.0(16) . . ?
C94 C93 C931 121.3(16) . . ?
C92 C93 C931 119.7(13) . . ?
C95 C94 C93 124(2) . . ?
C94 C95 C96 119(2) . . ?
C97 C96 C95 118.8(17) . . ?
C92 C97 C96 119.8(16) . . ?
C92 C97 C971 121.5(14) . . ?
C96 C97 C971 118.6(15) . . ?

loop_
_geom_bond_atom_site_label_1
_geom_bond_atom_site_label_2
_geom_bond_distance
_geom_bond_site_symmetry_2
_geom_bond_publ_flag
Mo1 N7 1.812(13) . ?
Mo1 N2 1.974(11) . ?
Mo1 N1 1.978(10) . ?
Mo1 N3 1.999(11) . ?
Ti1 O1 1.818(10) . ?
Ti1 N5 1.916(11) . ?
Ti1 N4 1.940(11) . ?
Ti1 N6 1.949(12) . ?
O1 C81 1.355(16) . ?
N1 C11 1.485(18) . ?
N1 C17 1.493(16) . ?
C1B O2 1.40(4) . ?
C1B C1A 1.49(5) . ?
C1D C1E 1.22(8) . ?
C1D O2 1.42(5) . ?
N2 C21 1.474(17) . ?
N2 C27 1.499(17) . ?
N3 C31 1.470(19) . ?
N3 C37 1.490(16) . ?
N4 C41 1.457(17) . ?
N4 C47 1.466(17) . ?
N5 C51 1.443(17) . ?
N5 C57 1.532(16) . ?
N6 C61 1.435(16) . ?
N6 C67 1.505(18) . ?
N7 C91 1.337(16) . ?
C11 C16 1.358(18) . ?
C11 C12 1.40(2) . ?
C12 C13 1.36(2) . ?
C13 C14 1.37(2) . ?
C13 C131 1.52(2) . ?
C14 C15 1.40(2) . ?
C15 C16 1.41(2) . ?
C15 C151 1.51(2) . ?
C17 C19 1.520(19) . ?
C17 C18 1.526(19) . ?
C17 C110 1.56(2) . ?
C21 C26 1.381(18) . ?
C21 C22 1.404(19) . ?
C22 C23 1.412(19) . ?
C23 C24 1.38(2) . ?
C23 C231 1.51(2) . ?
C24 C25 1.39(2) . ?
C25 C26 1.378(19) . ?
C25 C251 1.50(2) . ?
C27 C29 1.50(2) . ?
C27 C210 1.505(18) . ?
C27 C28 1.531(19) . ?
C31 C32 1.384(18) . ?
C31 C36 1.40(2) . ?
C32 C33 1.38(2) . ?
C33 C34 1.39(2) . ?
C33 C331 1.50(2) . ?
C34 C35 1.36(2) . ?
C35 C36 1.39(2) . ?
C35 C351 1.48(2) . ?
C37 C38 1.508(18) . ?
C37 C39 1.516(17) . ?
C37 C311 1.53(2) . ?
C41 C42 1.381(19) . ?
C41 C46 1.40(2) . ?
C42 C43 1.39(2) . ?
C43 C44 1.40(2) . ?
C43 C431 1.47(2) . ?
C44 C45 1.40(2) . ?
C45 C46 1.36(2) . ?
C45 C451 1.49(2) . ?
C47 C49 1.528(19) . ?
C47 C48 1.533(18) . ?
C47 C410 1.56(2) . ?
C51 C52 1.37(2) . ?
C51 C56 1.41(2) . ?
C52 C53 1.41(2) . ?
C53 C54 1.35(2) . ?
C53 C551 1.56(2) . ?
C54 C55 1.36(2) . ?
C55 C56 1.38(2) . ?
C55 C531 1.55(2) . ?
C57 C58 1.489(18) . ?
C57 C510 1.543(19) . ?
C57 C59 1.549(17) . ?
C61 C66 1.399(18) . ?
C61 C62 1.408(19) . ?
C62 C63 1.392(19) . ?
C63 C64 1.35(2) . ?
C63 C631 1.53(2) . ?
C64 C65 1.44(2) . ?
C65 C66 1.376(18) . ?
C65 C651 1.49(2) . ?
C67 C68 1.52(2) . ?
C67 C69 1.53(2) . ?
C67 C610 1.55(2) . ?
C71 C72 1.33(2) . ?
C71 C75 1.40(2) . ?
C72 C73 1.34(3) . ?
C73 C74 1.39(2) . ?
C74 C76 1.398(19) . ?
C75 C76 1.33(2) . ?
C76 C81 1.480(19) . ?
C81 C82 1.34(2) . ?
C82 C87 1.439(18) . ?
C82 C83 1.462(18) . ?
C83 C84 1.347(19) . ?
C84 C85 1.496(19) . ?
C85 C86 1.496(18) . ?
C85 C91 1.526(18) . ?
C86 C87 1.33(2) . ?
C91 C92 1.487(18) . ?
C92 C97 1.363(19) . ?
C92 C93 1.403(19) . ?
C93 C94 1.38(2) . ?
C93 C931 1.52(2) . ?
C94 C95 1.31(3) . ?
C95 C96 1.43(3) . ?
C96 C97 1.43(2) . ?
C97 C971 1.50(2) . ?
